data_7211711
loop_
_publ_author_name
'Hazra, Susanta'
'Sasmal, Sujit'
'Nayak, Malabika'
'Sparkes, Hazel A.'
'Howard, Judith A. K.'
'Mohanta, Sasankasekhar'

_publ_section_title
;
 Syntheses and crystal structures of CuIIBiIII, CuIIBaIICuII, [CuIIPbII]2
 and cocrystallized (UVIO2)2.4CuII complexes: structural diversity of the
 coordination compounds derived from
 N,N&#x2032;-ethylenebis(3-ethoxysalicylaldiimine)
;
_journal_issue 2
_journal_name_full CrystEngComm
_journal_page_first 470
_journal_paper_doi 10.1039/b913408e
_journal_volume 12
_journal_year 2010
_chemical_formula_sum 'C20 H22 Bi Cu N5 O13'
_chemical_formula_weight 812.95
_chemical_name_systematic
;
?
;
_space_group_IT_number 19
_symmetry_cell_setting orthorhombic
_symmetry_space_group_name_Hall 'P 2ac 2ab'
_symmetry_space_group_name_H-M 'P 21 21 21'
_atom_sites_solution_hydrogens geom
_atom_sites_solution_primary direct
_atom_sites_solution_secondary difmap
_audit_creation_method SHELXL-97
_cell_angle_alpha 90.00
_cell_angle_beta 90.00
_cell_angle_gamma 90.00
_cell_formula_units_Z 4
_cell_length_a 8.5795(10)
_cell_length_b 13.7534(12)
_cell_length_c 20.8299(18)
_cell_measurement_reflns_used 6910
_cell_measurement_temperature 120(2)
_cell_measurement_theta_max 29.987
_cell_measurement_theta_min 2.798
_cell_volume 2457.9(4)
_computing_cell_refinement 'SMART (Bruker, 1998)'
_computing_data_collection 'SMART (Bruker, 1998)'
_computing_data_reduction 'SAINT (Bruker, 1998)'
_computing_molecular_graphics 'ORTEP3 for Windows (Farrugia, 1997)'
_computing_publication_material 'WinGX publication routines (Farrugia, 1999)'
_computing_structure_refinement 'SHELXL-97 (Sheldrick, 1997)'
_computing_structure_solution 'SHELXS-97 (Sheldrick, 1990)'
_diffrn_ambient_temperature 120(2)
_diffrn_measured_fraction_theta_full 0.997
_diffrn_measured_fraction_theta_max 0.997
_diffrn_measurement_device_type 'Bruker Proteum M'
_diffrn_measurement_method \w
_diffrn_radiation_monochromator graphite
_diffrn_radiation_source 'Bede Microsource'
_diffrn_radiation_type MoK\a
_diffrn_radiation_wavelength 0.71073
_diffrn_reflns_av_R_equivalents 0.0236
_diffrn_reflns_av_sigmaI/netI 0.0377
_diffrn_reflns_limit_h_max 11
_diffrn_reflns_limit_h_min -11
_diffrn_reflns_limit_k_max 18
_diffrn_reflns_limit_k_min -18
_diffrn_reflns_limit_l_max 27
_diffrn_reflns_limit_l_min -27
_diffrn_reflns_number 23632
_diffrn_reflns_theta_full 28.28
_diffrn_reflns_theta_max 28.28
_diffrn_reflns_theta_min 3.55
_exptl_absorpt_coefficient_mu 8.095
_exptl_absorpt_correction_T_max 0.379
_exptl_absorpt_correction_T_min 0.221
_exptl_absorpt_correction_type multi-scan
_exptl_absorpt_process_details 'SADABS, (G. Sheldrick, 1998)'
_exptl_crystal_colour dark_red
_exptl_crystal_density_diffrn 2.197
_exptl_crystal_density_method 'not measured'
_exptl_crystal_description block
_exptl_crystal_F_000 1572
_exptl_crystal_size_max 0.32
_exptl_crystal_size_mid 0.14
_exptl_crystal_size_min 0.12
_refine_diff_density_max 0.889
_refine_diff_density_min -0.652
_refine_diff_density_rms 0.074
_refine_ls_abs_structure_details 'Flack H D (1983), Acta Cryst. A39, 876-881'
_refine_ls_abs_structure_Flack -0.015(3)
_refine_ls_extinction_method none
_refine_ls_goodness_of_fit_ref 0.818
_refine_ls_hydrogen_treatment constr
_refine_ls_matrix_type full
_refine_ls_number_parameters 363
_refine_ls_number_reflns 6057
_refine_ls_number_restraints 0
_refine_ls_restrained_S_all 0.818
_refine_ls_R_factor_all 0.0168
_refine_ls_R_factor_gt 0.0151
_refine_ls_shift/su_max 0.002
_refine_ls_shift/su_mean 0.000
_refine_ls_structure_factor_coef Fsqd
_refine_ls_weighting_details 'calc w=1/[\s^2^(Fo^2^)+(0.0000P)^2^+0.0000P] where P=(Fo^2^+2Fc^2^)/3'
_refine_ls_weighting_scheme calc
_refine_ls_wR_factor_gt 0.0353
_refine_ls_wR_factor_ref 0.0358
_reflns_number_gt 5706
_reflns_number_total 6057
_reflns_threshold_expression >2sigma(I)
_cod_data_source_file b913408e.txt
_cod_data_source_block 1
_cod_depositor_comments
;
The following automatic conversions were performed:

'_symmetry_cell_setting' value 'Orthorhombic' changed to
'orthorhombic' according to
/home/saulius/struct/CIF-dictionaries/cif_core.dic dictionary named
'cif_core.dic' version 2.4.2 from 2011-04-26.

Automatic conversion script
Id: cif_fix_values 1891 2012-01-12 08:04:46Z andrius 
;
_cod_original_sg_symbol_H-M P2(1)2(1)2(1)
_cod_database_code 7211711

loop_
_symmetry_equiv_pos_as_xyz
'x, y, z'
'-x+1/2, -y, z+1/2'
'x+1/2, -y+1/2, -z'
'-x, y+1/2, -z+1/2'

loop_
_atom_site_label
_atom_site_type_symbol
_atom_site_fract_x
_atom_site_fract_y
_atom_site_fract_z
_atom_site_U_iso_or_equiv
_atom_site_adp_type
_atom_site_occupancy
_atom_site_symmetry_multiplicity
_atom_site_calc_flag
_atom_site_refinement_flags
Bi1 Bi 1.760846(9) 0.002233(6) 0.597349(4) 0.01288(3) Uani 1 1 d .
Cu1 Cu 1.43450(4) 0.06042(2) 0.681438(15) 0.01602(7) Uani 1 1 d .
O1 O 1.6628(2) -0.17363(12) 0.57311(8) 0.0159(4) Uani 1 1 d .
N1 N 1.3009(2) -0.01010(16) 0.73808(9) 0.0160(4) Uani 1 1 d .
C1 C 1.8552(3) -0.3057(2) 0.55833(14) 0.0240(6) Uani 1 1 d .
H1A H 1.9356 -0.2666 0.5796 0.036 Uiso 1 1 calc R
H1B H 1.9036 -0.3469 0.5256 0.036 Uiso 1 1 calc R
H1C H 1.8025 -0.3466 0.5902 0.036 Uiso 1 1 calc R
O2 O 1.5462(2) -0.05236(12) 0.65497(8) 0.0152(4) Uani 1 1 d .
N2 N 1.3243(3) 0.17391(15) 0.70780(10) 0.0168(5) Uani 1 1 d .
C2 C 1.7375(3) -0.23892(17) 0.52691(11) 0.0178(5) Uani 1 1 d .
H2A H 1.7904 -0.1997 0.4936 0.021 Uiso 1 1 calc R
H2B H 1.6565 -0.2787 0.5055 0.021 Uiso 1 1 calc R
O3 O 1.5934(2) 0.12865(12) 0.63636(9) 0.0176(4) Uani 1 1 d .
N3 N 1.8686(3) -0.05304(17) 0.72544(11) 0.0216(5) Uani 1 1 d .
C3 C 1.5459(3) -0.21050(17) 0.61203(11) 0.0136(5) Uani 1 1 d .
O4 O 1.8241(2) 0.18969(13) 0.56862(9) 0.0178(4) Uani 1 1 d .
N4 N 2.1134(3) -0.02290(16) 0.58062(10) 0.0227(5) Uani 1 1 d .
C4 C 1.4861(3) -0.30370(18) 0.60900(12) 0.0173(5) Uani 1 1 d .
H4 H 1.5272 -0.3488 0.5789 0.021 Uiso 1 1 calc R
O5 O 1.8667(2) -0.11364(12) 0.67949(9) 0.0214(4) Uani 1 1 d .
N5 N 1.6372(2) 0.00409(18) 0.46404(10) 0.0204(4) Uani 1 1 d .
C5 C 1.3660(3) -0.33167(19) 0.64979(12) 0.0205(6) Uani 1 1 d .
H5 H 1.3253 -0.3958 0.6477 0.025 Uiso 1 1 calc R
O6 O 1.9116(3) -0.07662(16) 0.77938(9) 0.0347(5) Uani 1 1 d .
C6 C 1.3058(3) -0.26592(18) 0.69348(13) 0.0187(6) Uani 1 1 d .
H6 H 1.2269 -0.2862 0.7225 0.022 Uiso 1 1 calc R
O7 O 1.8210(2) 0.03305(13) 0.71355(9) 0.0235(5) Uani 1 1 d .
C7 C 1.3602(3) -0.16893(18) 0.69556(12) 0.0151(6) Uani 1 1 d .
O8 O 2.0496(2) 0.04038(12) 0.61617(9) 0.0221(4) Uani 1 1 d .
C8 C 1.4843(3) -0.14228(18) 0.65521(11) 0.0137(5) Uani 1 1 d .
O9 O 2.2557(2) -0.02705(18) 0.57683(11) 0.0418(6) Uani 1 1 d .
C9 C 1.2813(3) -0.10238(18) 0.73888(12) 0.0181(5) Uani 1 1 d .
H9 H 1.2112 -0.1288 0.7696 0.022 Uiso 1 1 calc R
O10 O 2.0246(2) -0.08148(15) 0.55050(10) 0.0308(5) Uani 1 1 d .
C10 C 1.2229(3) 0.05717(19) 0.78364(11) 0.0190(5) Uani 1 1 d .
H10A H 1.2922 0.0707 0.8206 0.023 Uiso 1 1 calc R
H10B H 1.1255 0.0276 0.8000 0.023 Uiso 1 1 calc R
O11 O 1.7818(2) -0.01153(15) 0.47363(8) 0.0245(4) Uani 1 1 d .
C11 C 1.1866(3) 0.15100(19) 0.74790(12) 0.0191(6) Uani 1 1 d .
H11A H 1.0931 0.1425 0.7206 0.023 Uiso 1 1 calc R
H11B H 1.1664 0.2044 0.7787 0.023 Uiso 1 1 calc R
O12 O 1.5786(2) -0.00449(15) 0.41106(8) 0.0319(4) Uani 1 1 d .
C12 C 1.3560(3) 0.26146(18) 0.69046(12) 0.0167(6) Uani 1 1 d .
H12 H 1.2895 0.3116 0.7057 0.020 Uiso 1 1 calc R
O13 O 1.5564(2) 0.02974(13) 0.51273(9) 0.0244(4) Uani 1 1 d .
C13 C 1.4853(3) 0.28989(19) 0.64942(12) 0.0163(5) Uani 1 1 d .
C14 C 1.4963(3) 0.38856(18) 0.63243(12) 0.0198(6) Uani 1 1 d .
H14 H 1.4189 0.4328 0.6469 0.024 Uiso 1 1 calc R
C15 C 1.6167(3) 0.42216(18) 0.59530(13) 0.0216(6) Uani 1 1 d .
H15 H 1.6210 0.4890 0.5839 0.026 Uiso 1 1 calc R
C16 C 1.7327(3) 0.35909(18) 0.57418(12) 0.0191(5) Uani 1 1 d .
H16 H 1.8179 0.3830 0.5497 0.023 Uiso 1 1 calc R
C17 C 1.7227(3) 0.26075(17) 0.58927(11) 0.0140(5) Uani 1 1 d .
C18 C 1.5973(3) 0.22413(17) 0.62614(12) 0.0144(5) Uani 1 1 d .
C19 C 1.9601(3) 0.22035(19) 0.53213(12) 0.0196(6) Uani 1 1 d .
H19A H 1.9285 0.2702 0.5004 0.023 Uiso 1 1 calc R
H19B H 2.0026 0.1640 0.5083 0.023 Uiso 1 1 calc R
C20 C 2.0847(3) 0.2615(2) 0.57499(13) 0.0238(6) Uani 1 1 d .
H20A H 2.0430 0.3174 0.5986 0.036 Uiso 1 1 calc R
H20B H 2.1735 0.2824 0.5488 0.036 Uiso 1 1 calc R
H20C H 2.1189 0.2116 0.6055 0.036 Uiso 1 1 calc R

loop_
_atom_site_aniso_label
_atom_site_aniso_U_11
_atom_site_aniso_U_22
_atom_site_aniso_U_33
_atom_site_aniso_U_23
_atom_site_aniso_U_13
_atom_site_aniso_U_12
Bi1 0.01278(4) 0.01097(4) 0.01489(4) -0.00069(4) 0.00123(3) 0.00019(5)
Cu1 0.01639(16) 0.01143(14) 0.02025(15) -0.00131(13) 0.00564(13) 0.00119(12)
O1 0.0190(10) 0.0110(8) 0.0178(9) -0.0027(7) 0.0043(7) -0.0006(7)
N1 0.0148(9) 0.0164(10) 0.0167(9) -0.0006(9) 0.0025(7) -0.0011(10)
C1 0.0249(16) 0.0187(13) 0.0284(15) 0.0021(12) 0.0090(12) 0.0038(12)
O2 0.0134(9) 0.0101(9) 0.0221(9) -0.0015(7) 0.0043(7) -0.0004(8)
N2 0.0139(12) 0.0189(11) 0.0175(11) -0.0047(9) 0.0018(9) 0.0023(9)
C2 0.0220(14) 0.0159(11) 0.0154(12) -0.0057(9) 0.0052(10) 0.0026(11)
O3 0.0184(10) 0.0105(8) 0.0239(9) 0.0008(7) 0.0094(8) 0.0015(7)
N3 0.0151(12) 0.0278(13) 0.0220(12) 0.0027(10) -0.0023(9) -0.0079(10)
C3 0.0116(12) 0.0145(12) 0.0148(12) 0.0012(10) -0.0016(10) 0.0013(10)
O4 0.0154(9) 0.0144(9) 0.0236(10) 0.0011(7) 0.0045(8) 0.0011(7)
N4 0.0184(11) 0.0290(13) 0.0207(11) 0.0072(10) 0.0013(8) 0.0035(9)
C4 0.0172(13) 0.0131(12) 0.0216(13) -0.0011(10) -0.0032(10) 0.0024(10)
O5 0.0259(10) 0.0180(9) 0.0203(9) -0.0003(8) -0.0016(8) -0.0012(8)
N5 0.0259(11) 0.0138(10) 0.0214(10) 0.0056(12) -0.0013(8) -0.0025(12)
C5 0.0226(15) 0.0133(13) 0.0256(15) 0.0023(11) -0.0013(11) -0.0046(11)
O6 0.0368(13) 0.0486(13) 0.0186(10) 0.0119(10) -0.0088(9) -0.0208(11)
C6 0.0170(14) 0.0178(12) 0.0215(14) 0.0025(10) 0.0006(11) -0.0035(11)
O7 0.0234(11) 0.0260(10) 0.0211(10) -0.0057(8) 0.0036(8) -0.0013(8)
C7 0.0157(13) 0.0133(11) 0.0164(14) -0.0009(10) -0.0007(10) 0.0002(10)
O8 0.0177(10) 0.0182(9) 0.0306(10) -0.0034(8) 0.0011(8) -0.0001(8)
C8 0.0153(13) 0.0103(12) 0.0154(12) -0.0010(9) -0.0044(9) 0.0003(10)
O9 0.0155(10) 0.0700(17) 0.0399(12) 0.0062(11) 0.0047(8) 0.0108(11)
C9 0.0166(13) 0.0204(12) 0.0172(12) -0.0015(10) -0.0008(10) -0.0010(11)
O10 0.0277(12) 0.0351(12) 0.0297(11) -0.0112(10) -0.0025(9) 0.0114(10)
C10 0.0197(13) 0.0214(12) 0.0158(12) -0.0055(10) 0.0045(10) -0.0023(11)
O11 0.0240(9) 0.0278(11) 0.0217(9) 0.0006(8) 0.0024(7) 0.0040(10)
C11 0.0157(13) 0.0227(14) 0.0189(13) -0.0056(11) 0.0018(10) 0.0013(11)
O12 0.0460(12) 0.0290(10) 0.0206(9) -0.0013(10) -0.0114(8) 0.0010(12)
C12 0.0160(14) 0.0160(12) 0.0181(14) -0.0058(10) -0.0019(11) 0.0038(10)
O13 0.0228(10) 0.0315(11) 0.0190(9) 0.0026(8) 0.0018(8) 0.0065(8)
C13 0.0194(14) 0.0137(12) 0.0158(12) -0.0035(10) -0.0011(10) -0.0005(11)
C14 0.0233(15) 0.0145(12) 0.0214(13) -0.0027(11) -0.0046(11) 0.0055(11)
C15 0.0276(15) 0.0126(12) 0.0246(14) 0.0022(11) -0.0047(12) 0.0004(10)
C16 0.0221(15) 0.0167(12) 0.0184(12) 0.0014(10) -0.0018(11) -0.0030(11)
C17 0.0151(12) 0.0137(11) 0.0132(11) -0.0012(9) -0.0006(10) -0.0002(9)
C18 0.0171(14) 0.0117(11) 0.0144(12) -0.0010(10) -0.0034(10) -0.0001(10)
C19 0.0173(14) 0.0209(13) 0.0205(14) 0.0018(11) 0.0043(11) -0.0024(11)
C20 0.0209(15) 0.0223(14) 0.0281(15) 0.0031(12) 0.0002(12) -0.0049(12)

loop_
_atom_type_symbol
_atom_type_description
_atom_type_scat_dispersion_real
_atom_type_scat_dispersion_imag
_atom_type_scat_source
C C 0.0033 0.0016 'International Tables Vol C Tables 4.2.6.8 and 6.1.1.4'
H H 0.0000 0.0000 'International Tables Vol C Tables 4.2.6.8 and 6.1.1.4'
N N 0.0061 0.0033 'International Tables Vol C Tables 4.2.6.8 and 6.1.1.4'
O O 0.0106 0.0060 'International Tables Vol C Tables 4.2.6.8 and 6.1.1.4'
Cu Cu 0.3201 1.2651 'International Tables Vol C Tables 4.2.6.8 and 6.1.1.4'
Bi Bi -4.1077 10.2566 'International Tables Vol C Tables 4.2.6.8 and 6.1.1.4'

loop_
_geom_angle_atom_site_label_1
_geom_angle_atom_site_label_2
_geom_angle_atom_site_label_3
_geom_angle
O2 Bi1 O3 65.43(6)
O2 Bi1 O5 74.29(6)
O3 Bi1 O5 116.52(6)
O2 Bi1 O7 73.71(6)
O3 Bi1 O7 70.97(6)
O5 Bi1 O7 51.34(6)
O2 Bi1 O13 81.82(6)
O3 Bi1 O13 73.17(6)
O5 Bi1 O13 145.69(6)
O7 Bi1 O13 142.51(6)
O2 Bi1 O8 138.91(6)
O3 Bi1 O8 112.28(6)
O5 Bi1 O8 71.09(6)
O7 Bi1 O8 67.62(6)
O13 Bi1 O8 138.64(6)
O2 Bi1 O11 123.06(6)
O3 Bi1 O11 115.59(6)
O5 Bi1 O11 127.37(6)
O7 Bi1 O11 163.16(7)
O13 Bi1 O11 50.38(6)
O8 Bi1 O11 95.73(6)
O2 Bi1 O1 62.93(6)
O3 Bi1 O1 122.99(6)
O5 Bi1 O1 70.11(6)
O7 Bi1 O1 114.15(6)
O13 Bi1 O1 77.24(6)
O8 Bi1 O1 122.06(6)
O11 Bi1 O1 76.24(6)
O2 Bi1 O4 125.60(6)
O3 Bi1 O4 60.23(6)
O5 Bi1 O4 133.21(6)
O7 Bi1 O4 90.64(6)
O13 Bi1 O4 80.87(6)
O8 Bi1 O4 69.17(5)
O11 Bi1 O4 80.53(6)
O1 Bi1 O4 154.98(6)
O2 Bi1 O10 135.08(7)
O3 Bi1 O10 158.00(6)
O5 Bi1 O10 71.02(6)
O7 Bi1 O10 104.26(6)
O13 Bi1 O10 113.11(6)
O8 Bi1 O10 48.49(6)
O11 Bi1 O10 63.53(6)
O1 Bi1 O10 78.84(6)
O4 Bi1 O10 99.05(6)
O3 Cu1 O2 84.17(7)
O3 Cu1 N2 95.38(9)
O2 Cu1 N2 179.53(9)
O3 Cu1 N1 170.21(9)
O2 Cu1 N1 93.85(8)
N2 Cu1 N1 86.56(9)
C3 O1 C2 118.48(18)
C3 O1 Bi1 117.33(14)
C2 O1 Bi1 123.68(14)
C9 N1 C10 123.4(2)
C9 N1 Cu1 126.17(19)
C10 N1 Cu1 110.42(16)
C8 O2 Cu1 123.29(16)
C8 O2 Bi1 127.71(15)
Cu1 O2 Bi1 106.57(7)
C12 N2 C11 121.8(2)
C12 N2 Cu1 125.50(19)
C11 N2 Cu1 112.59(16)
O1 C2 C1 112.3(2)
C18 O3 Cu1 125.70(17)
C18 O3 Bi1 130.27(16)
Cu1 O3 Bi1 103.83(7)
O6 N3 O5 121.4(2)
O6 N3 O7 121.3(2)
O5 N3 O7 117.3(2)
C4 C3 O1 125.5(2)
C4 C3 C8 120.7(2)
O1 C3 C8 113.8(2)
C17 O4 C19 117.64(19)
C17 O4 Bi1 118.76(14)
C19 O4 Bi1 123.60(14)
O9 N4 O8 120.0(2)
O9 N4 O10 122.3(2)
O8 N4 O10 117.6(2)
C3 C4 C5 120.3(2)
N3 O5 Bi1 95.86(14)
O12 N5 O11 121.8(2)
O12 N5 O13 121.5(2)
O11 N5 O13 116.73(19)
C6 C5 C4 119.9(2)
C5 C6 C7 120.9(2)
N3 O7 Bi1 95.52(14)
C8 C7 C6 118.5(2)
C8 C7 C9 124.1(2)
C6 C7 C9 117.4(2)
N4 O8 Bi1 100.81(15)
O2 C8 C3 117.6(2)
O2 C8 C7 122.7(2)
C3 C8 C7 119.6(2)
N1 C9 C7 123.7(2)
N4 O10 Bi1 93.05(14)
N1 C10 C11 107.93(19)
N5 O11 Bi1 94.35(13)
N2 C11 C10 107.0(2)
N2 C12 C13 125.3(2)
N5 O13 Bi1 97.84(14)
C14 C13 C18 119.2(2)
C14 C13 C12 117.3(2)
C18 C13 C12 123.5(2)
C15 C14 C13 121.2(2)
C14 C15 C16 120.5(2)
C17 C16 C15 119.4(2)
O4 C17 C16 125.5(2)
O4 C17 C18 113.4(2)
C16 C17 C18 121.0(2)
O3 C18 C13 124.2(2)
O3 C18 C17 117.2(2)
C13 C18 C17 118.6(2)
O4 C19 C20 111.7(2)

loop_
_geom_bond_atom_site_label_1
_geom_bond_atom_site_label_2
_geom_bond_distance
Bi1 O2 2.3231(17)
Bi1 O3 2.3974(17)
Bi1 O5 2.5082(18)
Bi1 O7 2.5110(19)
Bi1 O13 2.5153(19)
Bi1 O8 2.5626(19)
Bi1 O11 2.5902(17)
Bi1 O1 2.6101(17)
Bi1 O4 2.7018(18)
Bi1 O10 2.720(2)
Cu1 O3 1.9026(18)
Cu1 O2 1.9048(18)
Cu1 N2 1.906(2)
Cu1 N1 1.910(2)
O1 C3 1.386(3)
O1 C2 1.464(3)
N1 C9 1.280(3)
N1 C10 1.484(3)
C1 C2 1.513(4)
O2 C8 1.346(3)
N2 C12 1.286(3)
N2 C11 1.481(3)
O3 C18 1.331(3)
N3 O6 1.226(3)
N3 O5 1.269(3)
N3 O7 1.277(3)
C3 C4 1.382(3)
C3 C8 1.403(3)
O4 C17 1.377(3)
O4 C19 1.455(3)
N4 O9 1.225(3)
N4 O8 1.267(3)
N4 O10 1.274(3)
C4 C5 1.390(4)
N5 O12 1.218(2)
N5 O11 1.276(3)
N5 O13 1.278(3)
C5 C6 1.383(4)
C6 C7 1.414(3)
C7 C8 1.405(3)
C7 C9 1.453(3)
C10 C11 1.522(4)
C12 C13 1.454(4)
C13 C14 1.406(4)
C13 C18 1.406(4)
C14 C15 1.371(4)
C15 C16 1.391(4)
C16 C17 1.391(3)
C17 C18 1.415(3)
C19 C20 1.504(4)
